data_7203641
loop_
_publ_author_name
'Doyle, Robert P.'
'Nieuwenhuyzen, Mark'
'Kruger, Paul E.'

_publ_section_title
;
 A molecular ?back-flip?: the structural consequences of the
 crystal-to-crystal phase transition between [(phen)2CuCO3]?11H2O and
 [(phen)2CuCO3]?7H2O
;
_journal_issue 12
_journal_name_full CrystEngComm
_journal_page_first 904
_journal_paper_doi 10.1039/b612319h
_journal_volume 8
_journal_year 2006
_chemical_formula_sum 'C25 H38 Cu N4 O14'
_chemical_formula_weight 682.13
_chemical_name_systematic
;
?
;
_space_group_IT_number 2
_symmetry_cell_setting triclinic
_symmetry_space_group_name_Hall '-P 1'
_symmetry_space_group_name_H-M 'P -1'
_atom_sites_solution_hydrogens geom
_atom_sites_solution_primary direct
_atom_sites_solution_secondary difmap
_audit_creation_method SHELXL
_cell_angle_alpha 77.732(9)
_cell_angle_beta 77.628(5)
_cell_angle_gamma 70.025(5)
_cell_formula_units_Z 2
_cell_length_a 10.873(2)
_cell_length_b 11.598(2)
_cell_length_c 13.394(3)
_cell_measurement_temperature 153(2)
_cell_volume 1532.6(5)
_computing_cell_refinement 'Bruker SMART'
_computing_data_collection 'Bruker SMART'
_computing_data_reduction 'Bruker SHELXTL'
_computing_molecular_graphics 'Bruker SHELXTL'
_computing_publication_material 'Bruker SHELXTL'
_computing_structure_refinement 'SHELXL-97 (Sheldrick, 1997)'
_computing_structure_solution 'SHELXS-97 (Sheldrick, 1990)'
_diffrn_ambient_temperature 153(2)
_diffrn_measured_fraction_theta_full 0.864
_diffrn_measured_fraction_theta_max 0.864
_diffrn_measurement_device_type 'CCD area detector'
_diffrn_measurement_method 'phi and omega scans'
_diffrn_radiation_monochromator graphite
_diffrn_radiation_source 'fine-focus sealed tube'
_diffrn_radiation_type MoK\a
_diffrn_radiation_wavelength 0.71073
_diffrn_reflns_av_R_equivalents 0.0375
_diffrn_reflns_av_sigmaI/netI 0.0579
_diffrn_reflns_limit_h_max 14
_diffrn_reflns_limit_h_min -14
_diffrn_reflns_limit_k_max 14
_diffrn_reflns_limit_k_min -15
_diffrn_reflns_limit_l_max 17
_diffrn_reflns_limit_l_min -17
_diffrn_reflns_number 14146
_diffrn_reflns_theta_full 28.42
_diffrn_reflns_theta_max 28.42
_diffrn_reflns_theta_min 1.57
_exptl_absorpt_coefficient_mu 0.786
_exptl_absorpt_correction_T_max 0.9116
_exptl_absorpt_correction_T_min 0.7137
_exptl_absorpt_correction_type none
_exptl_crystal_colour blue
_exptl_crystal_density_diffrn 1.478
_exptl_crystal_density_meas ?
_exptl_crystal_density_method 'not measured'
_exptl_crystal_description diamond-block
_exptl_crystal_F_000 714
_exptl_crystal_size_max 0.46
_exptl_crystal_size_mid 0.24
_exptl_crystal_size_min 0.12
_refine_diff_density_max 0.880
_refine_diff_density_min -0.913
_refine_diff_density_rms 0.086
_refine_ls_extinction_method none
_refine_ls_goodness_of_fit_ref 1.069
_refine_ls_hydrogen_treatment mixed
_refine_ls_matrix_type full
_refine_ls_number_parameters 427
_refine_ls_number_reflns 6678
_refine_ls_number_restraints 0
_refine_ls_restrained_S_all 1.069
_refine_ls_R_factor_all 0.0919
_refine_ls_R_factor_gt 0.0625
_refine_ls_shift/su_max 0.001
_refine_ls_shift/su_mean 0.000
_refine_ls_structure_factor_coef Fsqd
_refine_ls_weighting_details 'calc w=1/[\s^2^(Fo^2^)+(0.0979P)^2^+0.2903P] where P=(Fo^2^+2Fc^2^)/3'
_refine_ls_weighting_scheme calc
_refine_ls_wR_factor_gt 0.1659
_refine_ls_wR_factor_ref 0.1844
_reflns_number_gt 4529
_reflns_number_total 6678
_reflns_threshold_expression >2sigma(I)
_cod_data_source_file b612319h.txt
_cod_data_source_block 1
_cod_depositor_comments
;
The following automatic conversions were performed:
'_symmetry_cell_setting' value 'Triclinic' changed to 'triclinic'
according to '/home/saulius/struct/CIF-dictionaries/cif_core.dic'
dictionary named 'cif_core.dic' version 2.4.1 from 2010-06-29.

Automatic conversion script
Id: cif_fix_enum 1527 2010-12-29 10:47:43Z saulius 

The following automatic conversions were performed:

'_exptl_crystal_density_meas' value 'not_measured' was changed to '?'
- the value is perceived as not measured.

Automatic conversion script
Id: cif_fix_values 3008 2015-01-20 13:52:24Z robertas 
;
_cod_original_cell_volume 1532.7(6)
_cod_original_sg_symbol_H-M P-1
_cod_database_code 7203641

loop_
_symmetry_equiv_pos_as_xyz
'x, y, z'
'-x, -y, -z'

loop_
_atom_site_label
_atom_site_type_symbol
_atom_site_fract_x
_atom_site_fract_y
_atom_site_fract_z
_atom_site_U_iso_or_equiv
_atom_site_adp_type
_atom_site_occupancy
_atom_site_symmetry_multiplicity
_atom_site_calc_flag
_atom_site_refinement_flags
_atom_site_disorder_assembly
_atom_site_disorder_group
Cu1 Cu 0.90046(5) -0.76499(4) -0.74889(3) 0.04145(18) Uani 1 1 d . . .
C1 C 0.7505(5) -0.5490(3) -0.6954(4) 0.0667(15) Uani 1 1 d . . .
O13 O 0.6584(5) -0.4489(3) -0.6817(4) 0.124(2) Uani 1 1 d . . .
O12 O 0.8548(3) -0.5867(2) -0.6526(2) 0.0610(9) Uani 1 1 d . . .
O11 O 0.7429(3) -0.6176(2) -0.7583(2) 0.0511(7) Uani 1 1 d . . .
N1A N 1.0180(4) -0.6869(3) -0.8581(2) 0.0471(8) Uani 1 1 d . . .
C2A C 1.0900(5) -0.6214(4) -0.8422(3) 0.0541(11) Uani 1 1 d . . .
H2AA H 1.0841 -0.6074 -0.7737 0.065 Uiso 1 1 calc R . .
C3A C 1.1731(5) -0.5726(4) -0.9207(3) 0.0593(12) Uani 1 1 d . . .
H3AA H 1.2227 -0.5268 -0.9057 0.071 Uiso 1 1 calc R . .
C4A C 1.1827(6) -0.5915(4) -1.0203(3) 0.0600(12) Uani 1 1 d . . .
H4AA H 1.2378 -0.5574 -1.0751 0.072 Uiso 1 1 calc R . .
C5A C 1.1105(5) -0.6615(3) -1.0406(3) 0.0507(11) Uani 1 1 d . . .
C6A C 1.1128(6) -0.6847(4) -1.1429(3) 0.0613(13) Uani 1 1 d . . .
H6AA H 1.1655 -0.6514 -1.2002 0.074 Uiso 1 1 calc R . .
C7A C 1.0432(5) -0.7512(4) -1.1587(3) 0.0623(14) Uani 1 1 d . . .
H7AA H 1.0487 -0.7662 -1.2268 0.075 Uiso 1 1 calc R . .
C8A C 0.9605(4) -0.8009(3) -1.0763(3) 0.0493(11) Uani 1 1 d . . .
C9A C 0.8837(5) -0.8719(4) -1.0878(4) 0.0571(12) Uani 1 1 d . . .
H9AA H 0.8827 -0.8864 -1.1548 0.069 Uiso 1 1 calc R . .
C10A C 0.8109(4) -0.9203(4) -1.0041(4) 0.0560(12) Uani 1 1 d . . .
H10A H 0.7600 -0.9690 -1.0122 0.067 Uiso 1 1 calc R . .
C11A C 0.8122(4) -0.8971(4) -0.9052(4) 0.0500(11) Uani 1 1 d . . .
H11A H 0.7618 -0.9314 -0.8469 0.060 Uiso 1 1 calc R . .
N12A N 0.8814(3) -0.8288(3) -0.8907(3) 0.0438(8) Uani 1 1 d . . .
C13A C 0.9536(4) -0.7809(3) -0.9740(3) 0.0423(9) Uani 1 1 d . . .
C14A C 1.0307(4) -0.7080(3) -0.9575(3) 0.0454(10) Uani 1 1 d . . .
N1B N 0.8014(3) -0.8596(3) -0.6377(2) 0.0382(7) Uani 1 1 d . . .
C2B C 0.6737(4) -0.8268(4) -0.5974(3) 0.0463(10) Uani 1 1 d . . .
H2BA H 0.6187 -0.7463 -0.6210 0.056 Uiso 1 1 calc R . .
C3B C 0.6169(4) -0.9046(4) -0.5224(3) 0.0508(10) Uani 1 1 d . . .
H3BA H 0.5255 -0.8770 -0.4946 0.061 Uiso 1 1 calc R . .
C4B C 0.6950(4) -1.0225(4) -0.4891(3) 0.0461(9) Uani 1 1 d . . .
H4BA H 0.6575 -1.0773 -0.4387 0.055 Uiso 1 1 calc R . .
C5B C 0.8300(4) -1.0612(3) -0.5298(3) 0.0382(8) Uani 1 1 d . . .
C6B C 0.9217(4) -1.1817(3) -0.4987(3) 0.0420(9) Uani 1 1 d . . .
H6BA H 0.8902 -1.2404 -0.4483 0.050 Uiso 1 1 calc R . .
C7B C 1.0521(4) -1.2121(3) -0.5404(3) 0.0418(9) Uani 1 1 d . . .
H7BA H 1.1101 -1.2922 -0.5195 0.050 Uiso 1 1 calc R . .
C8B C 1.1029(4) -1.1253(3) -0.6151(3) 0.0371(8) Uani 1 1 d . . .
C9B C 1.2369(4) -1.1499(4) -0.6611(3) 0.0444(9) Uani 1 1 d . . .
H9BA H 1.2991 -1.2288 -0.6439 0.053 Uiso 1 1 calc R . .
C10B C 1.2770(4) -1.0604(4) -0.7303(3) 0.0467(10) Uani 1 1 d . . .
H10B H 1.3670 -1.0760 -0.7615 0.056 Uiso 1 1 calc R . .
C11B C 1.1831(4) -0.9448(4) -0.7547(3) 0.0452(9) Uani 1 1 d . . .
H11B H 1.2124 -0.8827 -0.8024 0.054 Uiso 1 1 calc R . .
N12B N 1.0567(3) -0.9175(3) -0.7153(2) 0.0381(7) Uani 1 1 d . . .
C13B C 1.0169(4) -1.0077(3) -0.6459(3) 0.0357(8) Uani 1 1 d . . .
C14B C 0.8788(4) -0.9762(3) -0.6033(3) 0.0357(8) Uani 1 1 d . . .
O1W O 0.4267(3) -0.3753(2) -0.11974(19) 0.0427(6) Uani 1 1 d . . .
H1W1 H 0.3804 -0.3950 -0.1517 0.051 Uiso 1 1 d R . .
H1W2 H 0.4563 -0.3160 -0.1504 0.051 Uiso 1 1 d R . .
O2W O 0.0319(3) -0.5552(3) -0.4022(2) 0.0533(7) Uani 1 1 d . . .
H2W2 H 0.0574 -0.4954 -0.3758 0.064 Uiso 1 1 d R . .
H2W1 H 0.0006 -0.5219 -0.4690 0.064 Uiso 1 1 d R . .
O3W O 0.3789(3) -0.3963(3) 0.0994(2) 0.0623(9) Uani 1 1 d . . .
H3W1 H 0.4403 -0.4729 0.1091 0.075 Uiso 1 1 d R . .
H3W2 H 0.3883 -0.3621 0.0333 0.075 Uiso 1 1 d R . .
O4W O 0.2929(3) -0.7224(3) -0.4061(2) 0.0650(9) Uani 1 1 d . . .
H4W1 H 0.3027 -0.6623 -0.3786 0.078 Uiso 1 1 d R . .
H4W2 H 0.2036 -0.6812 -0.4040 0.078 Uiso 1 1 d R . .
O5W O 0.4649(4) -0.8186(4) 0.2149(4) 0.1089(17) Uani 1 1 d . . .
H5W1 H 0.4253 -0.7671 0.2538 0.131 Uiso 1 1 d R . .
H5W2 H 0.5007 -0.8943 0.2449 0.131 Uiso 1 1 d R . .
O6W O 0.3818(4) -0.9339(4) -0.2534(3) 0.0971(14) Uani 1 1 d . . .
H6W2 H 0.3422 -0.8566 -0.3030 0.117 Uiso 1 1 d R . .
H6W1 H 0.3341 -0.9637 -0.2641 0.117 Uiso 1 1 d R . .
O7W O 0.2118(4) -0.4327(4) 0.2861(3) 0.0753(10) Uani 1 1 d . . .
H7W1 H 0.2891 -0.4632 0.3221 0.090 Uiso 1 1 d R . .
H7W2 H 0.1947 -0.4444 0.2206 0.090 Uiso 1 1 d R . .
O8W O 0.4683(4) -0.7240(3) -0.1656(3) 0.0944(14) Uani 1 1 d . . .
H8W1 H 0.5026 -0.7026 -0.1323 0.113 Uiso 1 1 d R . .
H8W2 H 0.4309 -0.6640 -0.2144 0.113 Uiso 1 1 d R . .
O9W O 0.3938(6) -0.8862(5) 0.0344(5) 0.061(2) Uani 0.538(8) 1 d P A 2
O10W O 0.3176(7) -0.7026(6) -0.6323(5) 0.100(3) Uani 0.719(12) 1 d P B 2
O11W O 0.3788(17) -0.4571(8) -0.5792(8) 0.075(4) Uani 0.57(3) 1 d P C 2
O9' O 0.4035(7) -0.9113(6) -0.0639(6) 0.062(3) Uani 0.462(8) 1 d P A 1
O10' O 0.3637(12) -0.6288(14) -0.6098(9) 0.064(5) Uani 0.281(12) 1 d P B 1
O11' O 0.457(2) -0.4485(9) -0.5906(8) 0.075(5) Uani 0.43(3) 1 d P C 1

loop_
_atom_site_aniso_label
_atom_site_aniso_U_11
_atom_site_aniso_U_22
_atom_site_aniso_U_33
_atom_site_aniso_U_23
_atom_site_aniso_U_13
_atom_site_aniso_U_12
Cu1 0.0601(3) 0.0282(2) 0.0422(3) -0.00283(18) -0.0296(2) -0.0098(2)
C1 0.112(4) 0.0226(19) 0.077(3) -0.0077(19) -0.066(3) -0.004(2)
O13 0.171(4) 0.0361(18) 0.182(4) -0.050(2) -0.146(4) 0.036(2)
O12 0.098(2) 0.0272(13) 0.069(2) -0.0027(13) -0.0612(19) -0.0074(14)
O11 0.076(2) 0.0280(13) 0.0594(17) -0.0078(12) -0.0438(15) -0.0075(13)
N1A 0.076(2) 0.0289(15) 0.0454(18) -0.0023(13) -0.0357(17) -0.0137(16)
C2A 0.093(3) 0.039(2) 0.043(2) 0.0042(17) -0.036(2) -0.028(2)
C3A 0.101(4) 0.035(2) 0.054(3) 0.0029(18) -0.034(3) -0.028(2)
C4A 0.105(4) 0.0263(19) 0.049(2) 0.0021(17) -0.022(2) -0.018(2)
C5A 0.085(3) 0.0221(18) 0.042(2) 0.0015(15) -0.028(2) -0.0051(19)
C6A 0.111(4) 0.030(2) 0.037(2) -0.0003(16) -0.024(2) -0.009(2)
C7A 0.111(4) 0.029(2) 0.039(2) -0.0065(17) -0.034(3) 0.001(2)
C8A 0.070(3) 0.0285(18) 0.047(2) -0.0119(17) -0.036(2) 0.0070(18)
C9A 0.071(3) 0.045(2) 0.054(3) -0.025(2) -0.038(2) 0.011(2)
C10A 0.050(2) 0.048(2) 0.076(3) -0.033(2) -0.036(2) 0.007(2)
C11A 0.043(2) 0.043(2) 0.068(3) -0.027(2) -0.028(2) 0.0041(17)
N12A 0.0466(19) 0.0329(16) 0.054(2) -0.0170(15) -0.0304(16) 0.0048(14)
C13A 0.061(2) 0.0216(16) 0.045(2) -0.0076(15) -0.0339(19) 0.0035(16)
C14A 0.073(3) 0.0212(17) 0.042(2) -0.0012(15) -0.035(2) -0.0013(17)
N1B 0.0505(19) 0.0291(15) 0.0391(17) -0.0113(12) -0.0269(14) -0.0020(13)
C2B 0.058(3) 0.038(2) 0.042(2) -0.0136(17) -0.0236(19) 0.0002(18)
C3B 0.052(2) 0.054(3) 0.047(2) -0.020(2) -0.016(2) -0.005(2)
C4B 0.058(3) 0.047(2) 0.037(2) -0.0121(17) -0.0139(18) -0.0145(19)
C5B 0.054(2) 0.0337(18) 0.0328(18) -0.0103(14) -0.0190(17) -0.0106(17)
C6B 0.065(3) 0.0314(18) 0.0353(19) -0.0060(15) -0.0198(18) -0.0143(18)
C7B 0.062(3) 0.0299(18) 0.038(2) -0.0087(15) -0.0240(18) -0.0071(17)
C8B 0.050(2) 0.0304(17) 0.0373(19) -0.0103(14) -0.0248(17) -0.0060(16)
C9B 0.051(2) 0.039(2) 0.050(2) -0.0117(17) -0.0288(19) -0.0051(17)
C10B 0.045(2) 0.047(2) 0.054(2) -0.0077(18) -0.0240(19) -0.0115(18)
C11B 0.052(3) 0.044(2) 0.049(2) -0.0010(17) -0.0258(19) -0.0187(19)
N12B 0.0467(19) 0.0311(15) 0.0434(17) -0.0052(13) -0.0260(15) -0.0093(13)
C13B 0.050(2) 0.0287(17) 0.0348(19) -0.0086(14) -0.0225(16) -0.0090(15)
C14B 0.051(2) 0.0300(17) 0.0324(18) -0.0110(14) -0.0217(16) -0.0076(16)
O1W 0.0468(15) 0.0391(14) 0.0423(15) -0.0020(11) -0.0205(12) -0.0079(12)
O2W 0.075(2) 0.0544(17) 0.0431(15) -0.0146(13) -0.0137(14) -0.0283(16)
O3W 0.0549(18) 0.0612(19) 0.0407(16) 0.0064(14) -0.0070(14) 0.0113(15)
O4W 0.083(2) 0.060(2) 0.065(2) -0.0281(16) -0.0073(17) -0.0309(18)
O5W 0.070(3) 0.087(3) 0.147(4) 0.054(3) -0.039(3) -0.026(2)
O6W 0.061(2) 0.120(4) 0.085(3) -0.011(2) -0.022(2) 0.009(2)
O7W 0.078(2) 0.094(3) 0.063(2) -0.0337(19) 0.0079(18) -0.036(2)
O8W 0.122(3) 0.052(2) 0.097(3) -0.031(2) -0.068(3) 0.030(2)
O9W 0.067(4) 0.037(3) 0.083(5) 0.011(3) -0.036(3) -0.018(3)
O10W 0.108(5) 0.059(4) 0.097(5) 0.004(3) 0.031(4) -0.019(3)
O11W 0.063(8) 0.107(6) 0.053(5) 0.014(3) -0.027(5) -0.029(4)
O9' 0.058(4) 0.047(4) 0.083(6) -0.004(3) -0.020(4) -0.016(3)
O10' 0.058(8) 0.071(10) 0.062(8) -0.019(6) 0.002(6) -0.018(6)
O11' 0.063(12) 0.066(6) 0.074(6) 0.007(4) 0.008(5) -0.014(5)

loop_
_atom_type_symbol
_atom_type_description
_atom_type_scat_dispersion_real
_atom_type_scat_dispersion_imag
_atom_type_scat_source
C C 0.0033 0.0016 'International Tables Vol C Tables 4.2.6.8 and 6.1.1.4'
H H 0.0000 0.0000 'International Tables Vol C Tables 4.2.6.8 and 6.1.1.4'
N N 0.0061 0.0033 'International Tables Vol C Tables 4.2.6.8 and 6.1.1.4'
O O 0.0106 0.0060 'International Tables Vol C Tables 4.2.6.8 and 6.1.1.4'
Cu Cu 0.3201 1.2651 'International Tables Vol C Tables 4.2.6.8 and 6.1.1.4'

loop_
_geom_angle_atom_site_label_1
_geom_angle_atom_site_label_2
_geom_angle_atom_site_label_3
_geom_angle
_geom_angle_site_symmetry_1
_geom_angle_site_symmetry_3
_geom_angle_publ_flag
O11 Cu1 N1B 92.22(13) . . ?
O11 Cu1 N1A 94.26(13) . . ?
N1B Cu1 N1A 173.51(12) . . ?
O11 Cu1 N12B 171.21(12) . . ?
N1B Cu1 N12B 81.96(13) . . ?
N1A Cu1 N12B 91.56(13) . . ?
O11 Cu1 N12A 94.21(10) . . ?
N1B Cu1 N12A 101.04(12) . . ?
N1A Cu1 N12A 78.93(12) . . ?
N12B Cu1 N12A 93.37(11) . . ?
O13 C1 O12 123.4(3) . . ?
O13 C1 O11 119.6(4) . . ?
O12 C1 O11 117.0(4) . . ?
C1 O11 Cu1 105.0(2) . . ?
C2A N1A C14A 117.0(4) . . ?
C2A N1A Cu1 125.9(3) . . ?
C14A N1A Cu1 117.0(3) . . ?
N1A C2A C3A 123.3(4) . . ?
C4A C3A C2A 119.3(4) . . ?
C3A C4A C5A 119.5(4) . . ?
C14A C5A C4A 117.6(4) . . ?
C14A C5A C6A 118.9(4) . . ?
C4A C5A C6A 123.4(4) . . ?
C7A C6A C5A 121.5(5) . . ?
C6A C7A C8A 121.6(4) . . ?
C9A C8A C13A 116.0(4) . . ?
C9A C8A C7A 124.4(4) . . ?
C13A C8A C7A 119.6(4) . . ?
C10A C9A C8A 120.8(4) . . ?
C9A C10A C11A 119.0(4) . . ?
N12A C11A C10A 122.3(5) . . ?
C11A N12A C13A 118.5(3) . . ?
C11A N12A Cu1 132.5(3) . . ?
C13A N12A Cu1 109.0(2) . . ?
N12A C13A C8A 123.4(4) . . ?
N12A C13A C14A 118.2(3) . . ?
C8A C13A C14A 118.3(4) . . ?
N1A C14A C5A 123.3(4) . . ?
N1A C14A C13A 116.7(4) . . ?
C5A C14A C13A 120.0(3) . . ?
C2B N1B C14B 117.5(3) . . ?
C2B N1B Cu1 129.4(3) . . ?
C14B N1B Cu1 113.1(3) . . ?
N1B C2B C3B 123.1(4) . . ?
C4B C3B C2B 119.0(4) . . ?
C3B C4B C5B 119.8(4) . . ?
C14B C5B C4B 117.2(3) . . ?
C14B C5B C6B 118.3(4) . . ?
C4B C5B C6B 124.4(4) . . ?
C7B C6B C5B 121.2(4) . . ?
C6B C7B C8B 120.8(3) . . ?
C13B C8B C9B 116.7(3) . . ?
C13B C8B C7B 119.3(4) . . ?
C9B C8B C7B 124.0(3) . . ?
C10B C9B C8B 119.9(4) . . ?
C9B C10B C11B 118.9(4) . . ?
N12B C11B C10B 123.6(4) . . ?
C11B N12B C13B 117.2(3) . . ?
C11B N12B Cu1 130.7(3) . . ?
C13B N12B Cu1 111.8(2) . . ?
N12B C13B C8B 123.6(4) . . ?
N12B C13B C14B 116.4(3) . . ?
C8B C13B C14B 120.0(3) . . ?
N1B C14B C5B 123.3(4) . . ?
N1B C14B C13B 116.3(3) . . ?
C5B C14B C13B 120.4(3) . . ?

loop_
_geom_bond_atom_site_label_1
_geom_bond_atom_site_label_2
_geom_bond_distance
_geom_bond_site_symmetry_2
_geom_bond_publ_flag
Cu1 O11 1.968(3) . ?
Cu1 N1B 2.002(3) . ?
Cu1 N1A 2.005(4) . ?
Cu1 N12B 2.038(3) . ?
Cu1 N12A 2.251(3) . ?
C1 O13 1.266(6) . ?
C1 O12 1.280(5) . ?
C1 O11 1.308(4) . ?
N1A C2A 1.335(5) . ?
N1A C14A 1.374(5) . ?
C2A C3A 1.390(6) . ?
C3A C4A 1.374(6) . ?
C4A C5A 1.403(6) . ?
C5A C14A 1.391(6) . ?
C5A C6A 1.445(6) . ?
C6A C7A 1.323(7) . ?
C7A C8A 1.420(7) . ?
C8A C9A 1.407(6) . ?
C8A C13A 1.420(5) . ?
C9A C10A 1.362(7) . ?
C10A C11A 1.411(6) . ?
C11A N12A 1.329(5) . ?
N12A C13A 1.352(5) . ?
C13A C14A 1.453(5) . ?
N1B C2B 1.330(5) . ?
N1B C14B 1.369(4) . ?
C2B C3B 1.392(6) . ?
C3B C4B 1.378(6) . ?
C4B C5B 1.401(6) . ?
C5B C14B 1.394(5) . ?
C5B C6B 1.449(5) . ?
C6B C7B 1.360(6) . ?
C7B C8B 1.427(5) . ?
C8B C13B 1.400(5) . ?
C8B C9B 1.410(6) . ?
C9B C10B 1.361(6) . ?
C10B C11B 1.404(6) . ?
C11B N12B 1.316(5) . ?
N12B C13B 1.367(5) . ?
C13B C14B 1.435(5) . ?
